data_4120650
loop_
_publ_author_name
'Adriaenssens, Louis'
'Gil-Ram\'irez, Guzm\'an'
'Frontera, Antonio'
'Qui\~nonero, David'
'Escudero-Ad\'an, Eduardo C'
'Ballester, Pablo'

_publ_section_title
;
 Thermodynamic Characterization of Halide-\p Interactions in Solution
 Using &quot;Two-Wall&quot; Aryl Extended Calix[4]pyrroles as Model
 System.
;
_journal_issue 8
_journal_name_full 'Journal of the American Chemical Society'
_journal_page_first 3208
_journal_paper_doi 10.1021/ja412098v
_journal_volume 136
_journal_year 2014
_chemical_formula_sum 'C42 H42 N10 O8'
_chemical_formula_weight 814.86
_chemical_name_systematic
; 
 ? 
;
_space_group_IT_number 14
_symmetry_cell_setting monoclinic
_symmetry_space_group_name_Hall '-P 2yn'
_symmetry_space_group_name_H-M 'P 1 21/n 1'
_atom_sites_solution_hydrogens geom
_atom_sites_solution_primary direct
_atom_sites_solution_secondary difmap
_audit_creation_method SHELXL-97
_cell_angle_alpha 90.00
_cell_angle_beta 104.6080(10)
_cell_angle_gamma 90.00
_cell_formula_units_Z 2
_cell_length_a 12.4550(3)
_cell_length_b 12.1362(3)
_cell_length_c 13.8791(4)
_cell_measurement_reflns_used 7303
_cell_measurement_temperature 100(2)
_cell_measurement_theta_max 39.21
_cell_measurement_theta_min 3.03
_cell_volume 2030.10(9)
_computing_cell_refinement 'Bruker APEX2 v2011.4-0'
_computing_data_collection 'Bruker APEX2 v2011.4-0'
_computing_data_reduction 'Bruker SAINT V7.60A'
_computing_molecular_graphics 'Bruker SHELXTL'
_computing_publication_material 'Bruker SHELXTL'
_computing_structure_refinement 'SHELXS-97 (Sheldrick, 2008)'
_computing_structure_solution Sir2011
_diffrn_ambient_temperature 100(2)
_diffrn_detector_area_resol_mean 512
_diffrn_detector_type '4K CCD area detector APEX II'
_diffrn_measured_fraction_theta_full 0.969
_diffrn_measured_fraction_theta_max 0.700
_diffrn_measurement_device_type 'Kappa 4-axis goniometer bruker-nonius'
_diffrn_measurement_method
;
 Fullsphere data collection, phi and omega scans
;
_diffrn_measurement_specimen_support 'magnetic support with MicroMount'
_diffrn_radiation_monochromator 'Multilayer Montel 200 mirrors'
_diffrn_radiation_type MoK\a
_diffrn_radiation_wavelength 0.71073
_diffrn_reflns_av_R_equivalents 0.0188
_diffrn_reflns_av_sigmaI/netI 0.0270
_diffrn_reflns_limit_h_max 20
_diffrn_reflns_limit_h_min -12
_diffrn_reflns_limit_k_max 7
_diffrn_reflns_limit_k_min -21
_diffrn_reflns_limit_l_max 24
_diffrn_reflns_limit_l_min -11
_diffrn_reflns_number 15425
_diffrn_reflns_theta_full 25.242
_diffrn_reflns_theta_max 39.27
_diffrn_reflns_theta_min 3.51
_diffrn_source 'Rotating anode X-ray tube'
_diffrn_source_current 70
_diffrn_source_power 50
_diffrn_source_size '3 mm x 0.3 mm fine focus'
_diffrn_source_type 'Bruker-Nonius FR 591'
_exptl_absorpt_coefficient_mu 0.095
_exptl_absorpt_correction_T_max 0.9906
_exptl_absorpt_correction_T_min 0.9720
_exptl_absorpt_correction_type empirical
_exptl_absorpt_process_details
; 
 SADABS Version 2008/1 Bruker-Nonius
 Blessing, Acta Cryst. (1995) A51 33-38
;
_exptl_crystal_colour translucent
_exptl_crystal_density_diffrn 1.333
_exptl_crystal_density_method 'not measured'
_exptl_crystal_description Block
_exptl_crystal_F_000 856
_exptl_crystal_size_max 0.30
_exptl_crystal_size_mid 0.20
_exptl_crystal_size_min 0.10
_refine_diff_density_max 0.543
_refine_diff_density_min -0.342
_refine_diff_density_rms 0.059
_refine_ls_extinction_method none
_refine_ls_goodness_of_fit_ref 1.042
_refine_ls_hydrogen_treatment noref
_refine_ls_matrix_type full
_refine_ls_number_parameters 283
_refine_ls_number_reflns 8404
_refine_ls_number_restraints 15
_refine_ls_restrained_S_all 1.045
_refine_ls_R_factor_all 0.0529
_refine_ls_R_factor_gt 0.0437
_refine_ls_shift/su_max 0.001
_refine_ls_shift/su_mean 0.000
_refine_ls_structure_factor_coef Fsqd
_refine_ls_weighting_details 'calc w=1/[\s^2^(Fo^2^)+(0.0780P)^2^+0.3039P] where P=(Fo^2^+2Fc^2^)/3'
_refine_ls_weighting_scheme calc
_refine_ls_wR_factor_gt 0.1218
_refine_ls_wR_factor_ref 0.1307
_reflns_number_gt 7038
_reflns_number_total 8404
_reflns_threshold_expression >2sigma(I)
_cod_data_source_file ja412098v_si_017.cif
_cod_data_source_block gg094a_0m
_cod_depositor_comments
;
The following automatic conversions were performed:

'_symmetry_cell_setting' value 'Monoclinic' changed to 'monoclinic'
according to
/usr/data/users/saulius/automatic-downloads/current/ACS/lib/dictionaries/cif_core.dic
dictionary named 'cif_core.dic' version 2.4.2 from 2011-04-26.

Automatic conversion script
Id: cif_fix_values 2281 2013-09-26 08:29:07Z andrius 
;
_cod_original_sg_symbol_H-M P2(1)/n
_cod_database_code 4120650

loop_
_symmetry_equiv_pos_as_xyz
'x, y, z'
'-x+1/2, y+1/2, -z+1/2'
'-x, -y, -z'
'x-1/2, -y-1/2, z-1/2'

loop_
_atom_site_label
_atom_site_type_symbol
_atom_site_fract_x
_atom_site_fract_y
_atom_site_fract_z
_atom_site_U_iso_or_equiv
_atom_site_adp_type
_atom_site_occupancy
_atom_site_symmetry_multiplicity
_atom_site_calc_flag
_atom_site_refinement_flags
N1 N 1.02380(6) 0.32009(5) 0.05968(4) 0.01371(13) Uani 1 1 d .
C1 C 1.11107(7) 0.27036(5) 0.03352(5) 0.01407(14) Uani 1 1 d .
O1 O 0.76500(7) 0.05940(5) -0.00723(6) 0.02914(17) Uani 1 1 d U
N2 N 0.92552(6) 0.56187(4) 0.12737(4) 0.01411(13) Uani 1 1 d .
H2N H 0.8885(13) 0.5349(11) 0.0709(11) 0.027(3) Uiso 1 1 d .
C2 C 1.18796(7) 0.24226(6) 0.12032(6) 0.01824(16) Uani 1 1 d .
H2 H 1.2574 0.2074 0.1252 0.022 Uiso 1 1 calc R
O2 O 0.61030(7) 0.04377(6) 0.03708(5) 0.02717(16) Uani 1 1 d U
C3 C 1.14433(7) 0.27493(6) 0.20117(5) 0.01787(16) Uani 1 1 d .
H3 H 1.1791 0.2653 0.2699 0.021 Uiso 1 1 calc R
N3 N 0.69526(7) 0.09306(5) 0.03457(5) 0.02012(15) Uani 1 1 d U
O3 O 0.45910(7) 0.41641(7) 0.07703(7) 0.03317(19) Uani 1 1 d .
C4 C 1.04248(7) 0.32310(5) 0.16195(5) 0.01380(14) Uani 1 1 d .
N4 N 0.55217(8) 0.44499(6) 0.12391(6) 0.02418(17) Uani 1 1 d .
O4 O 0.57218(8) 0.53146(6) 0.17064(7) 0.0360(2) Uani 1 1 d .
C5 C 0.96232(7) 0.37643(5) 0.21339(5) 0.01431(15) Uani 1 1 d .
C6 C 0.84293(7) 0.33976(5) 0.16564(5) 0.01466(15) Uani 1 1 d .
C7 C 0.82218(7) 0.23539(5) 0.12237(5) 0.01612(15) Uani 1 1 d .
H7 H 0.8820 0.1876 0.1206 0.019 Uiso 1 1 calc R
C8 C 0.71384(7) 0.20223(6) 0.08211(6) 0.01685(15) Uani 1 1 d .
C9 C 0.62225(8) 0.26720(6) 0.08147(6) 0.01852(16) Uani 1 1 d .
H9 H 0.5485 0.2427 0.0536 0.022 Uiso 1 1 calc R
C10 C 0.64564(8) 0.37055(6) 0.12433(6) 0.01790(16) Uani 1 1 d .
C11 C 0.75256(8) 0.40738(6) 0.16723(6) 0.01706(16) Uani 1 1 d .
H11 H 0.7642 0.4781 0.1975 0.020 Uiso 1 1 calc R
C12 C 0.99037(8) 0.33720(6) 0.32278(5) 0.01950(17) Uani 1 1 d .
H12A H 0.9811 0.2571 0.3247 0.029 Uiso 1 1 calc R
H12B H 0.9405 0.3731 0.3576 0.029 Uiso 1 1 calc R
H12C H 1.0673 0.3565 0.3555 0.029 Uiso 1 1 calc R
C13 C 0.97275(7) 0.50061(5) 0.21115(5) 0.01429(15) Uani 1 1 d .
C14 C 1.02802(7) 0.57275(6) 0.28334(5) 0.01684(16) Uani 1 1 d .
H14 H 1.0683 0.5540 0.3490 0.020 Uiso 1 1 calc R
C15 C 1.01375(7) 0.68067(6) 0.24152(5) 0.01686(16) Uani 1 1 d .
H15 H 1.0436 0.7468 0.2741 0.020 Uiso 1 1 calc R
C16 C 0.94893(7) 0.67185(5) 0.14528(5) 0.01398(14) Uani 1 1 d .
C17 C 0.89309(7) 0.75985(5) 0.07295(5) 0.01518(15) Uani 1 1 d .
C18 C 0.77433(8) 0.77643(7) 0.08370(7) 0.02221(18) Uani 1 1 d .
H18A H 0.7388 0.8367 0.0402 0.033 Uiso 1 1 calc R
H18B H 0.7767 0.7947 0.1530 0.033 Uiso 1 1 calc R
H18C H 0.7317 0.7085 0.0648 0.033 Uiso 1 1 calc R
C19 C 0.95822(8) 0.86867(6) 0.09780(6) 0.02132(18) Uani 1 1 d .
H19A H 1.0349 0.8575 0.0938 0.032 Uiso 1 1 calc R
H19B H 0.9579 0.8921 0.1653 0.032 Uiso 1 1 calc R
H19C H 0.9232 0.9256 0.0501 0.032 Uiso 1 1 calc R
H1N H 0.9623(14) 0.3471(12) 0.0189(11) 0.029(3) Uiso 1 1 d .
N1S N 0.81678(8) 0.43278(7) -0.06784(6) 0.02550(18) Uani 1 1 d .
C1S C 0.76057(8) 0.46286(6) -0.14212(6) 0.01942(17) Uani 1 1 d .
C2S C 0.68805(8) 0.50086(7) -0.23515(6) 0.02317(19) Uani 1 1 d .
H2S1 H 0.6658 0.5772 -0.2275 0.035 Uiso 1 1 calc R
H2S2 H 0.6219 0.4540 -0.2528 0.035 Uiso 1 1 calc R
H2S3 H 0.7274 0.4971 -0.2879 0.035 Uiso 1 1 calc R

loop_
_atom_site_aniso_label
_atom_site_aniso_U_11
_atom_site_aniso_U_22
_atom_site_aniso_U_33
_atom_site_aniso_U_23
_atom_site_aniso_U_13
_atom_site_aniso_U_12
N1 0.0126(3) 0.0155(2) 0.0122(2) 0.00063(16) 0.0016(2) 0.00129(17)
C1 0.0128(3) 0.0132(2) 0.0154(2) 0.00029(18) 0.0021(3) 0.00068(19)
O1 0.0229(4) 0.0232(3) 0.0412(4) -0.0091(2) 0.0079(3) -0.0001(2)
N2 0.0164(3) 0.01315(19) 0.0120(2) -0.00087(16) 0.0022(2) -0.00126(17)
C2 0.0148(4) 0.0198(3) 0.0180(3) 0.0012(2) 0.0004(3) 0.0036(2)
O2 0.0259(4) 0.0284(3) 0.0262(3) -0.0018(2) 0.0046(3) -0.0138(2)
C3 0.0164(4) 0.0200(3) 0.0150(2) 0.0019(2) -0.0002(3) 0.0025(2)
N3 0.0193(4) 0.0175(2) 0.0206(3) 0.00104(19) -0.0004(3) -0.0031(2)
O3 0.0166(4) 0.0383(4) 0.0441(4) 0.0025(3) 0.0068(3) 0.0043(3)
C4 0.0140(3) 0.0143(2) 0.0123(2) 0.00083(18) 0.0017(2) -0.00051(19)
N4 0.0195(4) 0.0257(3) 0.0304(3) 0.0044(3) 0.0120(3) 0.0041(2)
O4 0.0301(5) 0.0283(3) 0.0530(5) -0.0070(3) 0.0168(4) 0.0059(3)
C5 0.0158(4) 0.0147(2) 0.0120(2) 0.00042(18) 0.0028(2) -0.0015(2)
C6 0.0153(4) 0.0152(2) 0.0140(2) 0.00145(19) 0.0045(3) -0.0014(2)
C7 0.0150(4) 0.0151(2) 0.0176(3) 0.0013(2) 0.0027(3) -0.0012(2)
C8 0.0155(4) 0.0161(2) 0.0180(3) 0.0017(2) 0.0025(3) -0.0022(2)
C9 0.0145(4) 0.0217(3) 0.0193(3) 0.0030(2) 0.0040(3) -0.0013(2)
C10 0.0154(4) 0.0203(3) 0.0199(3) 0.0028(2) 0.0080(3) 0.0015(2)
C11 0.0174(4) 0.0181(3) 0.0178(3) 0.0007(2) 0.0083(3) -0.0003(2)
C12 0.0242(4) 0.0209(3) 0.0129(2) 0.0025(2) 0.0039(3) -0.0015(2)
C13 0.0159(4) 0.0150(2) 0.0117(2) -0.00024(18) 0.0029(2) -0.0012(2)
C14 0.0190(4) 0.0173(2) 0.0131(2) -0.00167(19) 0.0020(3) -0.0019(2)
C15 0.0184(4) 0.0160(2) 0.0151(2) -0.00277(19) 0.0022(3) -0.0017(2)
C16 0.0147(3) 0.0134(2) 0.0140(2) -0.00165(18) 0.0038(3) -0.00062(19)
C17 0.0155(4) 0.0133(2) 0.0164(2) -0.00147(19) 0.0034(3) 0.00095(19)
C18 0.0182(4) 0.0252(3) 0.0246(3) -0.0016(3) 0.0077(3) 0.0049(3)
C19 0.0249(4) 0.0140(2) 0.0232(3) -0.0023(2) 0.0025(3) -0.0020(2)
N1S 0.0225(4) 0.0306(3) 0.0204(3) 0.0008(2) -0.0001(3) 0.0039(3)
C1S 0.0172(4) 0.0206(3) 0.0189(3) -0.0017(2) 0.0017(3) 0.0018(2)
C2S 0.0222(4) 0.0227(3) 0.0203(3) 0.0007(2) -0.0027(3) 0.0024(3)

loop_
_atom_type_symbol
_atom_type_description
_atom_type_scat_dispersion_real
_atom_type_scat_dispersion_imag
_atom_type_scat_source
C C 0.0033 0.0016 'International Tables Vol C Tables 4.2.6.8 and 6.1.1.4'
H H 0.0000 0.0000 'International Tables Vol C Tables 4.2.6.8 and 6.1.1.4'
N N 0.0061 0.0033 'International Tables Vol C Tables 4.2.6.8 and 6.1.1.4'
O O 0.0106 0.0060 'International Tables Vol C Tables 4.2.6.8 and 6.1.1.4'

loop_
_geom_angle_atom_site_label_1
_geom_angle_atom_site_label_2
_geom_angle_atom_site_label_3
_geom_angle
_geom_angle_site_symmetry_1
_geom_angle_site_symmetry_3
C1 N1 C4 110.19(6) . .
N1 C1 C2 107.45(7) . .
N1 C1 C17 122.17(6) . 3_765
C2 C1 C17 129.74(8) . 3_765
C16 N2 C13 110.15(5) . .
C1 C2 C3 107.53(7) . .
C4 C3 C2 107.68(6) . .
O2 N3 O1 124.74(7) . .
O2 N3 C8 117.81(9) . .
O1 N3 C8 117.43(7) . .
C3 C4 N1 107.15(7) . .
C3 C4 C5 130.31(6) . .
N1 C4 C5 122.49(6) . .
O4 N4 O3 124.14(9) . .
O4 N4 C10 117.91(8) . .
O3 N4 C10 117.95(8) . .
C4 C5 C13 110.26(7) . .
C4 C5 C6 110.83(6) . .
C13 C5 C6 111.04(6) . .
C4 C5 C12 108.64(6) . .
C13 C5 C12 109.13(5) . .
C6 C5 C12 106.84(7) . .
C11 C6 C7 118.46(7) . .
C11 C6 C5 121.32(6) . .
C7 C6 C5 120.19(7) . .
C8 C7 C6 119.53(8) . .
C7 C8 C9 123.69(7) . .
C7 C8 N3 118.02(8) . .
C9 C8 N3 118.26(7) . .
C8 C9 C10 115.37(8) . .
C9 C10 C11 123.35(8) . .
C9 C10 N4 118.21(8) . .
C11 C10 N4 118.43(7) . .
C10 C11 C6 119.57(7) . .
C14 C13 N2 107.40(6) . .
C14 C13 C5 130.38(6) . .
N2 C13 C5 122.20(5) . .
C13 C14 C15 107.45(6) . .
C16 C15 C14 107.78(6) . .
N2 C16 C15 107.21(6) . .
N2 C16 C17 121.67(5) . .
C15 C16 C17 130.38(6) . .
C16 C17 C1 112.03(6) . 3_765
C16 C17 C18 108.74(7) . .
C1 C17 C18 109.29(6) 3_765 .
C16 C17 C19 109.19(6) . .
C1 C17 C19 108.24(7) 3_765 .
C18 C17 C19 109.32(7) . .
N1S C1S C2S 179.04(12) . .

loop_
_geom_bond_atom_site_label_1
_geom_bond_atom_site_label_2
_geom_bond_distance
_geom_bond_site_symmetry_2
N1 C1 1.3699(11) .
N1 C4 1.3797(9) .
C1 C2 1.3795(9) .
C1 C17 1.5106(10) 3_765
O1 N3 1.2296(13) .
N2 C16 1.3755(8) .
N2 C13 1.3806(8) .
C2 C3 1.4210(13) .
O2 N3 1.2237(11) .
C3 C4 1.3780(11) .
N3 C8 1.4721(9) .
O3 N4 1.2276(12) .
C4 C5 1.5116(12) .
N4 O4 1.2258(11) .
N4 C10 1.4724(13) .
C5 C13 1.5137(9) .
C5 C6 1.5334(11) .
C5 C12 1.5448(10) .
C6 C11 1.3976(12) .
C6 C7 1.3977(9) .
C7 C8 1.3837(11) .
C8 C9 1.3849(13) .
C9 C10 1.3873(11) .
C10 C11 1.3884(12) .
C13 C14 1.3770(9) .
C14 C15 1.4254(10) .
C15 C16 1.3797(9) .
C16 C17 1.5099(9) .
C17 C1 1.5106(10) 3_765
C17 C18 1.5369(14) .
C17 C19 1.5427(10) .
N1S C1S 1.1499(10) .
C1S C2S 1.4517(10) .

loop_
_geom_torsion_atom_site_label_1
_geom_torsion_atom_site_label_2
_geom_torsion_atom_site_label_3
_geom_torsion_atom_site_label_4
_geom_torsion
_geom_torsion_site_symmetry_1
_geom_torsion_site_symmetry_4
C4 N1 C1 C2 -0.84(8) . .
C4 N1 C1 C17 170.81(6) . 3_765
N1 C1 C2 C3 0.86(8) . .
C17 C1 C2 C3 -169.95(7) 3_765 .
C1 C2 C3 C4 -0.57(9) . .
C2 C3 C4 N1 0.06(8) . .
C2 C3 C4 C5 -177.17(7) . .
C1 N1 C4 C3 0.48(8) . .
C1 N1 C4 C5 177.98(6) . .
C3 C4 C5 C13 100.58(8) . .
N1 C4 C5 C13 -76.28(8) . .
C3 C4 C5 C6 -136.07(8) . .
N1 C4 C5 C6 47.08(8) . .
C3 C4 C5 C12 -18.97(10) . .
N1 C4 C5 C12 164.17(6) . .
C4 C5 C6 C11 -151.92(7) . .
C13 C5 C6 C11 -29.01(10) . .
C12 C5 C6 C11 89.88(8) . .
C4 C5 C6 C7 30.35(9) . .
C13 C5 C6 C7 153.26(7) . .
C12 C5 C6 C7 -87.84(8) . .
C11 C6 C7 C8 0.36(11) . .
C5 C6 C7 C8 178.15(7) . .
C6 C7 C8 C9 0.23(12) . .
C6 C7 C8 N3 178.25(7) . .
O2 N3 C8 C7 149.64(8) . .
O1 N3 C8 C7 -32.32(10) . .
O2 N3 C8 C9 -32.23(10) . .
O1 N3 C8 C9 145.81(8) . .
C7 C8 C9 C10 0.21(12) . .
N3 C8 C9 C10 -177.81(7) . .
C8 C9 C10 C11 -1.29(13) . .
C8 C9 C10 N4 178.50(8) . .
O4 N4 C10 C9 172.68(9) . .
O3 N4 C10 C9 -7.13(13) . .
O4 N4 C10 C11 -7.53(13) . .
O3 N4 C10 C11 172.66(9) . .
C9 C10 C11 C6 1.91(13) . .
N4 C10 C11 C6 -177.87(7) . .
C7 C6 C11 C10 -1.37(11) . .
C5 C6 C11 C10 -179.13(7) . .
C16 N2 C13 C14 -0.54(11) . .
C16 N2 C13 C5 -179.17(8) . .
C4 C5 C13 C14 -99.91(10) . .
C6 C5 C13 C14 136.85(10) . .
C12 C5 C13 C14 19.35(14) . .
C4 C5 C13 N2 78.38(9) . .
C6 C5 C13 N2 -44.86(11) . .
C12 C5 C13 N2 -162.37(8) . .
N2 C13 C14 C15 -0.14(11) . .
C5 C13 C14 C15 178.34(9) . .
C13 C14 C15 C16 0.76(11) . .
C13 N2 C16 C15 1.02(10) . .
C13 N2 C16 C17 -170.07(8) . .
C14 C15 C16 N2 -1.08(11) . .
C14 C15 C16 C17 168.96(9) . .
N2 C16 C17 C1 -44.50(11) . 3_765
C15 C16 C17 C1 146.70(10) . 3_765
N2 C16 C17 C18 76.40(9) . .
C15 C16 C17 C18 -92.40(11) . .
N2 C16 C17 C19 -164.39(8) . .
C15 C16 C17 C19 26.81(13) . .
